data_4036581
loop_
_publ_author_name
'Li, Kaizhi'
'You, Jingsong'

_publ_section_title
;
 Cascade Oxidative Coupling/Cyclization: A Gateway to 3-Amino
 Polysubstituted Five-Membered Heterocycles.
;
_journal_issue 6
_journal_name_full 'The Journal of organic chemistry'
_journal_page_first 2327
_journal_page_last 2339
_journal_paper_doi 10.1021/acs.joc.5b02838
_journal_volume 81
_journal_year 2016
_chemical_formula_moiety 'C24 H19 N3 O4'
_chemical_formula_sum 'C24 H19 N3 O4'
_chemical_formula_weight 413.42
_space_group_crystal_system monoclinic
_space_group_IT_number 14
_space_group_name_Hall '-P 2yn'
_space_group_name_H-M_alt 'P 1 21/n 1'
_atom_sites_solution_hydrogens geom
_atom_sites_solution_primary direct
_audit_creation_date 2015-06-01
_audit_creation_method
;
Olex2 1.2
(compiled 2015.01.26 svn.r3150 for OlexSys, GUI svn.r4998)
;
_cell_angle_alpha 90
_cell_angle_beta 118.045(5)
_cell_angle_gamma 90
_cell_formula_units_Z 4
_cell_length_a 9.9179(4)
_cell_length_b 24.4164(6)
_cell_length_c 9.9702(4)
_cell_measurement_reflns_used 4938
_cell_measurement_temperature 288.42(10)
_cell_measurement_theta_max 25.4140
_cell_measurement_theta_min 4.0460
_cell_volume 2130.88(17)
_computing_cell_refinement
;
CrysAlisPro, Agilent Technologies,
Version 1.171.37.35 (release 13-08-2014 CrysAlis171 .NET)
(compiled Aug 13 2014,18:06:01)
;
_computing_data_collection
;
CrysAlisPro, Agilent Technologies,
Version 1.171.37.35 (release 13-08-2014 CrysAlis171 .NET)
(compiled Aug 13 2014,18:06:01)
;
_computing_data_reduction
;
CrysAlisPro, Agilent Technologies,
Version 1.171.37.35 (release 13-08-2014 CrysAlis171 .NET)
(compiled Aug 13 2014,18:06:01)
;
_computing_molecular_graphics 'Olex2 (Dolomanov et al., 2009)'
_computing_publication_material 'Olex2 (Dolomanov et al., 2009)'
_computing_structure_refinement 'ShelXL (Sheldrick, 2008)'
_computing_structure_solution 'ShelXT (Sheldrick, 2015)'
_diffrn_ambient_environment air
_diffrn_ambient_temperature 288.42(10)
_diffrn_detector 'CCD plate'
_diffrn_detector_area_resol_mean 15.9595
_diffrn_detector_type EosS2
_diffrn_measured_fraction_theta_full 0.998
_diffrn_measured_fraction_theta_max 0.998
_diffrn_measurement_details
;
#__ type_ start__ end____ width___ exp.time_
  1 omega  -11.00   83.00   1.0000    5.1100
omega____ theta____ kappa____ phi______ frames
    -       15.5694   77.0000 -120.0000 94

#__ type_ start__ end____ width___ exp.time_
  2 omega  -52.00   42.00   1.0000    5.1100
omega____ theta____ kappa____ phi______ frames
    -       15.5694  -77.0000  120.0000 94

#__ type_ start__ end____ width___ exp.time_
  3 omega  -52.00   32.00   1.0000    5.1100
omega____ theta____ kappa____ phi______ frames
    -       15.5694  -57.0000    0.0000 84

#__ type_ start__ end____ width___ exp.time_
  4 omega  -20.00   55.00   1.0000    5.1100
omega____ theta____ kappa____ phi______ frames
    -       15.5694  -99.0000  120.0000 75

#__ type_ start__ end____ width___ exp.time_
  5 omega   -1.00   83.00   1.0000    5.1100
omega____ theta____ kappa____ phi______ frames
    -       15.5694   57.0000 -180.0000 84

#__ type_ start__ end____ width___ exp.time_
  6 omega  -84.00    0.00   1.0000    5.1100
omega____ theta____ kappa____ phi______ frames
    -      -16.6631  -57.0000  -60.0000 84

#__ type_ start__ end____ width___ exp.time_
  7 omega  -54.00   10.00   1.0000    5.1100
omega____ theta____ kappa____ phi______ frames
    -       15.5694  -38.0000 -150.0000 64
;
_diffrn_measurement_device 'four-circle diffractometer'
_diffrn_measurement_device_type 'New Gemini, Dual, Cu at zero, EosS2'
_diffrn_measurement_method '\w scans'
_diffrn_orient_matrix_UB_11 0.0251112000
_diffrn_orient_matrix_UB_12 -0.0275825000
_diffrn_orient_matrix_UB_13 0.0152786000
_diffrn_orient_matrix_UB_21 0.0765809000
_diffrn_orient_matrix_UB_22 0.0091053000
_diffrn_orient_matrix_UB_23 0.0423749000
_diffrn_orient_matrix_UB_31 -0.0083581000
_diffrn_orient_matrix_UB_32 0.0005346000
_diffrn_orient_matrix_UB_33 0.0668449000
_diffrn_radiation_monochromator graphite
_diffrn_radiation_probe x-ray
_diffrn_radiation_type MoK\a
_diffrn_radiation_wavelength 0.71073
_diffrn_reflns_av_R_equivalents 0.0389
_diffrn_reflns_av_unetI/netI 0.0257
_diffrn_reflns_Laue_measured_fraction_full 0.998
_diffrn_reflns_Laue_measured_fraction_max 0.998
_diffrn_reflns_limit_h_max 12
_diffrn_reflns_limit_h_min -12
_diffrn_reflns_limit_k_max 30
_diffrn_reflns_limit_k_min -30
_diffrn_reflns_limit_l_max 12
_diffrn_reflns_limit_l_min -12
_diffrn_reflns_number 24808
_diffrn_reflns_point_group_measured_fraction_full 0.998
_diffrn_reflns_point_group_measured_fraction_max 0.998
_diffrn_reflns_theta_full 25.242
_diffrn_reflns_theta_max 26.372
_diffrn_reflns_theta_min 3.410
_diffrn_source 'Enhance (Mo) X-ray Source'
_exptl_absorpt_coefficient_mu 0.089
_exptl_absorpt_correction_T_max 1.00000
_exptl_absorpt_correction_T_min 0.86060
_exptl_absorpt_correction_type multi-scan
_exptl_absorpt_process_details
;
CrysAlisPro, Agilent Technologies,
Version 1.171.37.35 (release 13-08-2014 CrysAlis171 .NET)
(compiled Aug 13 2014,18:06:01)
Empirical absorption correction using spherical harmonics,
 implemented in SCALE3 ABSPACK scaling algorithm.
;
_exptl_crystal_colour 'clear light colourless'
_exptl_crystal_colour_lustre clear
_exptl_crystal_colour_modifier light
_exptl_crystal_colour_primary colourless
_exptl_crystal_density_diffrn 1.289
_exptl_crystal_description plate
_exptl_crystal_F_000 864
_exptl_crystal_size_max 0.4
_exptl_crystal_size_mid 0.3
_exptl_crystal_size_min 0.2
_refine_diff_density_max 0.190
_refine_diff_density_min -0.194
_refine_diff_density_rms 0.033
_refine_ls_extinction_method none
_refine_ls_goodness_of_fit_ref 1.024
_refine_ls_hydrogen_treatment constr
_refine_ls_matrix_type full
_refine_ls_number_parameters 281
_refine_ls_number_reflns 4359
_refine_ls_number_restraints 0
_refine_ls_restrained_S_all 1.024
_refine_ls_R_factor_all 0.0696
_refine_ls_R_factor_gt 0.0482
_refine_ls_shift/su_max 0.000
_refine_ls_shift/su_mean 0.000
_refine_ls_structure_factor_coef Fsqd
_refine_ls_weighting_details 'w=1/[\s^2^(Fo^2^)+(0.0390P)^2^+0.6840P] where P=(Fo^2^+2Fc^2^)/3'
_refine_ls_weighting_scheme calc
_refine_ls_wR_factor_gt 0.1029
_refine_ls_wR_factor_ref 0.1138
_reflns_Friedel_coverage 0.000
_reflns_number_gt 3237
_reflns_number_total 4359
_reflns_threshold_expression 'I > 2\s(I)'
_cod_data_source_file jo5b02838_si_002.cif
_cod_data_source_block 11111
_cod_original_cell_volume 2130.87(15)
_cod_database_code 4036581
_shelx_space_group_comment
;
The symmetry employed for this shelxl refinement is uniquely defined
by the following loop, which should always be used as a source of
symmetry information in preference to the above space-group names.
They are only intended as comments.
;
_reflns_odcompleteness_completeness 99.71
_reflns_odcompleteness_iscentric 1
_reflns_odcompleteness_theta 26.32
_olex2_refinement_description
;
1. Fixed Uiso
 At 1.2 times of:
  All C(H) groups, All N(H) groups
 At 1.5 times of:
  All C(H,H,H) groups
2.a Aromatic/amide H refined with riding coordinates:
 N003(H003), N005(H005), C00H(H00H), C00I(H00I), C00J(H00J), C00K(H00K),
 C00L(H00L), C00M(H00M), C00N(H00N), C00O(H00O), C00P(H00P), C00Q(H00Q),
 C00R(H00R), C00S(H00S), C00T(H00T), C00U(H00U)
2.b Idealised Me refined as rotating group:
 C00V(H00A,H00B,H00C)
;
_shelx_shelxl_version_number 2014/7
_olex2_date_sample_data_collection 2015-06-01
_olex2_submission_special_instructions 'No special instructions were received'

loop_
_space_group_symop_operation_xyz
'x, y, z'
'-x+1/2, y+1/2, -z+1/2'
'-x, -y, -z'
'x-1/2, -y-1/2, z-1/2'

loop_
_atom_site_label
_atom_site_type_symbol
_atom_site_fract_x
_atom_site_fract_y
_atom_site_fract_z
_atom_site_U_iso_or_equiv
_atom_site_adp_type
_atom_site_occupancy
_atom_site_site_symmetry_order
_atom_site_calc_flag
_atom_site_refinement_flags_posn
O001 O 0.49639(17) 0.49226(5) 0.17911(15) 0.0584(4) Uani 1 1 d .
O002 O 0.81836(16) 0.43086(6) 0.34534(15) 0.0614(4) Uani 1 1 d .
N003 N 0.51914(16) 0.42372(5) 0.03326(16) 0.0433(3) Uani 1 1 d .
H003 H 0.5057 0.4429 -0.0445 0.052 Uiso 1 1 calc R
O004 O 0.5537(2) 0.25480(5) 0.12882(18) 0.0785(5) Uani 1 1 d .
N005 N 0.64056(17) 0.40390(6) 0.41171(16) 0.0456(4) Uani 1 1 d .
H005 H 0.6208 0.3977 0.4856 0.055 Uiso 1 1 calc R
O006 O 0.5846(2) 0.28001(6) 0.35460(17) 0.0791(5) Uani 1 1 d .
N007 N 0.8263(2) 0.42115(7) 0.70289(18) 0.0607(4) Uani 1 1 d .
C008 C 0.55042(18) 0.36750(6) 0.04771(18) 0.0381(4) Uani 1 1 d .
C009 C 0.57747(19) 0.34155(6) -0.07116(18) 0.0403(4) Uani 1 1 d .
C00A C 0.55306(19) 0.34815(6) 0.17568(18) 0.0386(4) Uani 1 1 d .
C00B C 0.3679(2) 0.39074(6) 0.2587(2) 0.0438(4) Uani 1 1 d .
C00C C 0.52135(19) 0.39465(6) 0.25765(18) 0.0394(4) Uani 1 1 d .
C00D C 0.5684(2) 0.29188(7) 0.2314(2) 0.0467(4) Uani 1 1 d .
C00E C 0.7802(2) 0.42163(7) 0.4437(2) 0.0452(4) Uani 1 1 d .
C00F C 0.8851(2) 0.43080(7) 0.6093(2) 0.0463(4) Uani 1 1 d .
C00G C 0.5126(2) 0.44437(7) 0.1559(2) 0.0438(4) Uani 1 1 d .
C00H C 0.7019(2) 0.30755(7) -0.0339(2) 0.0510(5) Uani 1 1 d .
H00H H 0.7677 0.2996 0.0675 0.061 Uiso 1 1 calc R
C00I C 1.0306(2) 0.45008(8) 0.6572(2) 0.0579(5) Uani 1 1 d .
H00I H 1.0678 0.4557 0.5883 0.070 Uiso 1 1 calc R
C00J C 0.4809(2) 0.35286(8) -0.2230(2) 0.0556(5) Uani 1 1 d .
H00J H 0.3983 0.3763 -0.2499 0.067 Uiso 1 1 calc R
C00K C 0.2605(2) 0.35142(8) 0.1772(2) 0.0568(5) Uani 1 1 d .
H00K H 0.2812 0.3261 0.1196 0.068 Uiso 1 1 calc R
C00L C 0.3329(3) 0.42868(8) 0.3414(2) 0.0604(5) Uani 1 1 d .
H00L H 0.4027 0.4560 0.3957 0.073 Uiso 1 1 calc R
C00M C 0.7287(3) 0.28549(9) -0.1463(3) 0.0678(6) Uani 1 1 d .
H00M H 0.8136 0.2633 -0.1203 0.081 Uiso 1 1 calc R
C00N C 0.5074(3) 0.32913(9) -0.3351(2) 0.0706(6) Uani 1 1 d .
H00N H 0.4406 0.3358 -0.4370 0.085 Uiso 1 1 calc R
C00O C 1.1206(3) 0.46089(9) 0.8098(3) 0.0698(6) Uani 1 1 d .
H00O H 1.2188 0.4747 0.8455 0.084 Uiso 1 1 calc R
C00P C 0.6313(3) 0.29604(9) -0.2961(3) 0.0720(7) Uani 1 1 d .
H00P H 0.6495 0.2806 -0.3714 0.086 Uiso 1 1 calc R
C00Q C 1.0625(3) 0.45083(9) 0.9074(3) 0.0732(6) Uani 1 1 d .
H00Q H 1.1210 0.4573 1.0110 0.088 Uiso 1 1 calc R
C00R C 0.1943(3) 0.42593(10) 0.3433(3) 0.0793(7) Uani 1 1 d .
H00R H 0.1718 0.4514 0.3992 0.095 Uiso 1 1 calc R
C00S C 0.9162(3) 0.43104(10) 0.8500(3) 0.0756(6) Uani 1 1 d .
H00S H 0.8778 0.4242 0.9174 0.091 Uiso 1 1 calc R
C00T C 0.1224(3) 0.34923(9) 0.1799(3) 0.0786(7) Uani 1 1 d .
H00T H 0.0510 0.3225 0.1244 0.094 Uiso 1 1 calc R
C00U C 0.0905(3) 0.38620(11) 0.2639(3) 0.0863(8) Uani 1 1 d .
H00U H -0.0017 0.3843 0.2669 0.104 Uiso 1 1 calc R
C00V C 0.5630(4) 0.19814(8) 0.1724(4) 0.1182(12) Uani 1 1 d .
H00A H 0.5593 0.1754 0.0923 0.177 Uiso 1 1 calc GR
H00B H 0.4787 0.1894 0.1908 0.177 Uiso 1 1 calc GR
H00C H 0.6573 0.1919 0.2633 0.177 Uiso 1 1 calc GR

loop_
_atom_site_aniso_label
_atom_site_aniso_U_11
_atom_site_aniso_U_22
_atom_site_aniso_U_33
_atom_site_aniso_U_23
_atom_site_aniso_U_13
_atom_site_aniso_U_12
O001 0.0945(10) 0.0323(6) 0.0708(9) 0.0051(6) 0.0575(8) 0.0053(6)
O002 0.0650(9) 0.0740(9) 0.0596(8) -0.0029(7) 0.0412(7) -0.0107(7)
N003 0.0591(9) 0.0359(7) 0.0440(8) 0.0067(6) 0.0317(7) 0.0027(6)
O004 0.1447(15) 0.0332(7) 0.0920(11) -0.0039(7) 0.0841(11) -0.0073(8)
N005 0.0552(9) 0.0455(8) 0.0455(8) -0.0013(6) 0.0315(7) -0.0070(7)
O006 0.1366(15) 0.0506(8) 0.0653(9) 0.0164(7) 0.0600(10) 0.0117(8)
N007 0.0737(12) 0.0603(10) 0.0512(10) -0.0015(8) 0.0321(9) -0.0113(8)
C008 0.0380(9) 0.0356(8) 0.0430(9) 0.0000(7) 0.0210(7) -0.0022(7)
C009 0.0481(10) 0.0374(8) 0.0409(9) -0.0017(7) 0.0256(8) -0.0068(7)
C00A 0.0431(9) 0.0352(8) 0.0438(9) 0.0015(7) 0.0255(8) 0.0004(7)
C00B 0.0528(11) 0.0366(9) 0.0537(10) 0.0121(8) 0.0347(9) 0.0085(7)
C00C 0.0485(10) 0.0332(8) 0.0441(9) 0.0026(7) 0.0280(8) 0.0001(7)
C00D 0.0572(11) 0.0381(9) 0.0569(11) 0.0047(8) 0.0368(9) 0.0051(8)
C00E 0.0535(11) 0.0362(9) 0.0542(11) -0.0016(8) 0.0324(9) -0.0009(8)
C00F 0.0546(11) 0.0346(8) 0.0516(10) 0.0022(7) 0.0267(9) 0.0016(7)
C00G 0.0533(11) 0.0356(9) 0.0535(10) 0.0036(7) 0.0342(9) -0.0002(7)
C00H 0.0547(12) 0.0540(11) 0.0510(11) -0.0021(8) 0.0305(9) 0.0022(9)
C00I 0.0547(12) 0.0536(11) 0.0647(13) 0.0054(9) 0.0274(10) 0.0035(9)
C00J 0.0669(13) 0.0534(11) 0.0454(10) 0.0053(8) 0.0255(10) 0.0021(9)
C00K 0.0536(12) 0.0462(10) 0.0791(14) 0.0048(9) 0.0383(11) 0.0027(9)
C00L 0.0777(14) 0.0483(11) 0.0751(14) 0.0057(10) 0.0524(12) 0.0113(10)
C00M 0.0861(16) 0.0614(13) 0.0777(15) -0.0042(11) 0.0566(14) 0.0076(11)
C00N 0.1087(19) 0.0612(13) 0.0414(11) -0.0008(9) 0.0350(12) -0.0113(13)
C00O 0.0537(13) 0.0640(13) 0.0726(15) 0.0059(11) 0.0138(11) 0.0024(10)
C00P 0.124(2) 0.0521(12) 0.0673(14) -0.0107(11) 0.0673(15) -0.0074(13)
C00Q 0.0768(16) 0.0668(14) 0.0534(12) 0.0023(11) 0.0119(12) 0.0009(12)
C00R 0.0995(19) 0.0675(14) 0.110(2) 0.0231(14) 0.0819(17) 0.0345(14)
C00S 0.0895(18) 0.0839(16) 0.0529(13) -0.0001(11) 0.0329(13) -0.0118(13)
C00T 0.0567(14) 0.0639(14) 0.128(2) 0.0185(14) 0.0539(15) 0.0038(11)
C00U 0.0769(17) 0.0753(16) 0.141(2) 0.0386(16) 0.0791(18) 0.0244(14)
C00V 0.213(4) 0.0297(11) 0.173(3) 0.0027(15) 0.141(3) 0.0009(16)

loop_
_atom_type_symbol
_atom_type_description
_atom_type_scat_dispersion_real
_atom_type_scat_dispersion_imag
_atom_type_scat_source
C C 0.0033 0.0016 'International Tables Vol C Tables 4.2.6.8 and 6.1.1.4'
H H 0.0000 0.0000 'International Tables Vol C Tables 4.2.6.8 and 6.1.1.4'
N N 0.0061 0.0033 'International Tables Vol C Tables 4.2.6.8 and 6.1.1.4'
O O 0.0106 0.0060 'International Tables Vol C Tables 4.2.6.8 and 6.1.1.4'

loop_
_geom_angle_atom_site_label_1
_geom_angle_atom_site_label_2
_geom_angle_atom_site_label_3
_geom_angle
C008 N003 H003 124.0
C00G N003 H003 124.0
C00G N003 C008 112.03(13)
C00D O004 C00V 117.15(17)
C00C N005 H005 118.7
C00E N005 H005 118.7
C00E N005 C00C 122.69(14)
C00S N007 C00F 116.88(19)
N003 C008 C009 116.98(13)
C00A C008 N003 110.22(13)
C00A C008 C009 132.78(15)
C00H C009 C008 121.14(15)
C00H C009 C00J 118.90(16)
C00J C009 C008 119.90(16)
C008 C00A C00C 109.32(13)
C008 C00A C00D 129.83(15)
C00D C00A C00C 120.63(13)
C00K C00B C00C 122.29(15)
C00K C00B C00L 118.34(17)
C00L C00B C00C 119.35(16)
N005 C00C C00A 114.55(14)
N005 C00C C00B 108.71(13)
N005 C00C C00G 109.66(13)
C00A C00C C00B 114.60(13)
C00A C00C C00G 101.24(12)
C00B C00C C00G 107.58(13)
O004 C00D C00A 113.28(15)
O006 C00D O004 122.76(16)
O006 C00D C00A 123.85(16)
O002 C00E N005 122.85(17)
O002 C00E C00F 122.58(16)
N005 C00E C00F 114.55(15)
N007 C00F C00E 116.08(16)
N007 C00F C00I 123.45(18)
C00I C00F C00E 120.42(16)
O001 C00G N003 126.62(15)
O001 C00G C00C 126.66(15)
N003 C00G C00C 106.65(13)
C009 C00H H00H 119.9
C00M C00H C009 120.28(18)
C00M C00H H00H 119.9
C00F C00I H00I 120.7
C00F C00I C00O 118.5(2)
C00O C00I H00I 120.7
C009 C00J H00J 120.0
C009 C00J C00N 120.03(19)
C00N C00J H00J 120.0
C00B C00K H00K 119.6
C00B C00K C00T 120.8(2)
C00T C00K H00K 119.6
C00B C00L H00L 119.9
C00R C00L C00B 120.2(2)
C00R C00L H00L 119.9
C00H C00M H00M 119.8
C00P C00M C00H 120.5(2)
C00P C00M H00M 119.8
C00J C00N H00N 119.9
C00P C00N C00J 120.2(2)
C00P C00N H00N 119.9
C00I C00O H00O 120.6
C00Q C00O C00I 118.7(2)
C00Q C00O H00O 120.6
C00M C00P H00P 120.0
C00N C00P C00M 120.06(19)
C00N C00P H00P 120.0
C00O C00Q H00Q 120.5
C00O C00Q C00S 118.9(2)
C00S C00Q H00Q 120.5
C00L C00R H00R 119.7
C00U C00R C00L 120.6(2)
C00U C00R H00R 119.7
N007 C00S C00Q 123.5(2)
N007 C00S H00S 118.3
C00Q C00S H00S 118.3
C00K C00T H00T 119.9
C00U C00T C00K 120.2(2)
C00U C00T H00T 119.9
C00R C00U C00T 119.8(2)
C00R C00U H00U 120.1
C00T C00U H00U 120.1
O004 C00V H00A 109.5
O004 C00V H00B 109.5
O004 C00V H00C 109.5
H00A C00V H00B 109.5
H00A C00V H00C 109.5
H00B C00V H00C 109.5

loop_
_geom_bond_atom_site_label_1
_geom_bond_atom_site_label_2
_geom_bond_distance
O001 C00G 1.2172(19)
O002 C00E 1.227(2)
N003 H003 0.8600
N003 C008 1.400(2)
N003 C00G 1.352(2)
O004 C00D 1.322(2)
O004 C00V 1.440(2)
N005 H005 0.8600
N005 C00C 1.449(2)
N005 C00E 1.339(2)
O006 C00D 1.197(2)
N007 C00F 1.333(2)
N007 C00S 1.332(3)
C008 C009 1.475(2)
C008 C00A 1.349(2)
C009 C00H 1.385(2)
C009 C00J 1.387(2)
C00A C00C 1.516(2)
C00A C00D 1.463(2)
C00B C00C 1.530(2)
C00B C00K 1.379(3)
C00B C00L 1.389(2)
C00C C00G 1.558(2)
C00E C00F 1.498(3)
C00F C00I 1.373(3)
C00H H00H 0.9300
C00H C00M 1.378(2)
C00I H00I 0.9300
C00I C00O 1.380(3)
C00J H00J 0.9300
C00J C00N 1.389(3)
C00K H00K 0.9300
C00K C00T 1.384(3)
C00L H00L 0.9300
C00L C00R 1.385(3)
C00M H00M 0.9300
C00M C00P 1.369(3)
C00N H00N 0.9300
C00N C00P 1.365(3)
C00O H00O 0.9300
C00O C00Q 1.366(3)
C00P H00P 0.9300
C00Q H00Q 0.9300
C00Q C00S 1.373(3)
C00R H00R 0.9300
C00R C00U 1.364(4)
C00S H00S 0.9300
C00T H00T 0.9300
C00T C00U 1.366(3)
C00U H00U 0.9300
C00V H00A 0.9600
C00V H00B 0.9600
C00V H00C 0.9600
